data_2226194
loop_
_publ_author_name
'Wang, Kai'
'Li, Yu-Feng'
'Song, Xiang-Hua'
'Feng, Mei-Li'
'Zhu, Hong-Jun'

_publ_section_title
;
 1-Methoxy-2-methylpropan-2-aminium 2,2,2-trifluoroacetate
;
_journal_coeditor_code JH2152
_journal_issue 6
_journal_name_full 'Acta Crystallographica Section E'
_journal_page_first o1487
_journal_paper_doi 10.1107/S1600536810019100
_journal_volume 66
_journal_year 2010
_chemical_formula_iupac 'C5 H14 N O +, C2 F3 O2 -'
_chemical_formula_moiety 'C5 H14 N O +, C2 F3 O2 -'
_chemical_formula_sum 'C7 H14 F3 N O3'
_chemical_formula_weight 217.19
_chemical_name_systematic
;
1-Methoxy-2-methylpropan-2-aminium 2,2,2-trifluoroacetate
;
_space_group_IT_number 19
_symmetry_cell_setting orthorhombic
_symmetry_space_group_name_Hall 'P 2ac 2ab'
_symmetry_space_group_name_H-M 'P 21 21 21'
_atom_sites_solution_hydrogens geom
_atom_sites_solution_primary direct
_atom_sites_solution_secondary difmap
_audit_creation_method SHELXL-97
_cell_angle_alpha 90.00
_cell_angle_beta 90.00
_cell_angle_gamma 90.00
_cell_formula_units_Z 4
_cell_length_a 6.6680(13)
_cell_length_b 8.9900(18)
_cell_length_c 17.862(4)
_cell_measurement_reflns_used 25
_cell_measurement_temperature 293(2)
_cell_measurement_theta_max 12
_cell_measurement_theta_min 9
_cell_volume 1070.7(4)
_computing_cell_refinement 'CAD-4 Software (Enraf--Nonius, 1985)'
_computing_data_collection 'CAD-4 Software (Enraf--Nonius, 1985)'
_computing_data_reduction 'XCAD4 (Harms & Wocadlo, 1995)'
_computing_molecular_graphics 'SHELXTL (Sheldrick, 2008)'
_computing_publication_material 'SHELXTL (Sheldrick, 2008)'
_computing_structure_refinement 'SHELXL97 (Sheldrick, 2008)'
_computing_structure_solution 'SHELXS97 (Sheldrick, 2008)'
_diffrn_ambient_temperature 293(2)
_diffrn_measured_fraction_theta_full 1.000
_diffrn_measured_fraction_theta_max 1.000
_diffrn_measurement_device_type 'Enraf--Nonius CAD-4'
_diffrn_measurement_method \w/2\q
_diffrn_radiation_monochromator graphite
_diffrn_radiation_source 'fine-focus sealed tube'
_diffrn_radiation_type MoK\a
_diffrn_radiation_wavelength 0.71073
_diffrn_reflns_av_R_equivalents 0.0383
_diffrn_reflns_av_sigmaI/netI 0.0408
_diffrn_reflns_limit_h_max 8
_diffrn_reflns_limit_h_min -7
_diffrn_reflns_limit_k_max 10
_diffrn_reflns_limit_k_min 0
_diffrn_reflns_limit_l_max 21
_diffrn_reflns_limit_l_min 0
_diffrn_reflns_number 1861
_diffrn_reflns_theta_full 25.27
_diffrn_reflns_theta_max 25.27
_diffrn_reflns_theta_min 2.28
_diffrn_standards_decay_% 1
_diffrn_standards_interval_count 200
_diffrn_standards_interval_time 120
_diffrn_standards_number 3
_exptl_absorpt_coefficient_mu 0.135
_exptl_absorpt_correction_T_max 0.9866
_exptl_absorpt_correction_T_min 0.9607
_exptl_absorpt_correction_type psi-scan
_exptl_absorpt_process_details '(North <i>et al.</i>,  1968)'
_exptl_crystal_colour colourless
_exptl_crystal_density_diffrn 1.347
_exptl_crystal_density_method 'not measured'
_exptl_crystal_description block
_exptl_crystal_F_000 456
_exptl_crystal_size_max 0.30
_exptl_crystal_size_mid 0.10
_exptl_crystal_size_min 0.10
_refine_diff_density_max 0.389
_refine_diff_density_min -0.271
_refine_ls_extinction_method none
_refine_ls_goodness_of_fit_ref 1.007
_refine_ls_hydrogen_treatment constr
_refine_ls_matrix_type full
_refine_ls_number_parameters 121
_refine_ls_number_reflns 1150
_refine_ls_number_restraints 2
_refine_ls_restrained_S_all 1.007
_refine_ls_R_factor_all 0.0845
_refine_ls_R_factor_gt 0.0599
_refine_ls_shift/su_max 0.000
_refine_ls_shift/su_mean 0.000
_refine_ls_structure_factor_coef Fsqd
_refine_ls_weighting_details 'calc w=1/[\s^2^(Fo^2^)+(0.1000P)^2^+0.3500P] where P=(Fo^2^+2Fc^2^)/3'
_refine_ls_weighting_scheme calc
_refine_ls_wR_factor_gt 0.1662
_refine_ls_wR_factor_ref 0.1830
_reflns_number_gt 784
_reflns_number_total 1150
_reflns_threshold_expression >2sigma(I)
_cod_data_source_file jh2152.cif
_cod_data_source_block I
_cod_database_code 2226194

loop_
_symmetry_equiv_pos_as_xyz
'x, y, z'
'-x+1/2, -y, z+1/2'
'x+1/2, -y+1/2, -z'
'-x, y+1/2, -z+1/2'

loop_
_atom_site_type_symbol
_atom_site_label
_atom_site_fract_x
_atom_site_fract_y
_atom_site_fract_z
_atom_site_U_iso_or_equiv
_atom_site_adp_type
_atom_site_calc_flag
_atom_site_refinement_flags
_atom_site_occupancy
_atom_site_disorder_assembly
_atom_site_disorder_group
N N 0.4436(6) 0.2188(5) 0.4225(2) 0.0507(10) Uani d D 1 . .
H H0A 0.4554 0.1919 0.4702 0.076 Uiso calc RD 1 . .
H H0B 0.3281 0.2667 0.4159 0.076 Uiso calc RD 1 . .
H H0C 0.5450 0.2784 0.4102 0.076 Uiso calc R 1 . .
O O1 0.2833(6) -0.0471(5) 0.4723(2) 0.0789(13) Uani d . 1 . .
C C1 0.1216(11) -0.1286(9) 0.5000(4) 0.093(2) Uani d . 1 . .
H H1A 0.1419 -0.1486 0.5522 0.139 Uiso calc R 1 . .
H H1B 0.1112 -0.2209 0.4732 0.139 Uiso calc R 1 . .
H H1C 0.0003 -0.0725 0.4935 0.139 Uiso calc R 1 . .
C C2 0.2708(9) -0.0130(8) 0.3959(3) 0.0674(16) Uani d . 1 . .
H H2A 0.1465 0.0392 0.3857 0.081 Uiso calc R 1 . .
H H2B 0.2719 -0.1040 0.3667 0.081 Uiso calc R 1 . .
C C3 0.4477(8) 0.0837(6) 0.3739(3) 0.0557(12) Uani d . 1 . .
C C4 0.4273(10) 0.1332(8) 0.2930(3) 0.0755(18) Uani d . 1 . .
H H4A 0.2998 0.1808 0.2861 0.113 Uiso calc R 1 . .
H H4B 0.4365 0.0482 0.2607 0.113 Uiso calc R 1 . .
H H4C 0.5328 0.2020 0.2812 0.113 Uiso calc R 1 . .
C C5 0.6472(9) 0.0065(9) 0.3891(4) 0.084(2) Uani d . 1 . .
H H5A 0.6533 -0.0230 0.4407 0.126 Uiso calc R 1 . .
H H5B 0.7554 0.0737 0.3784 0.126 Uiso calc R 1 . .
H H5C 0.6586 -0.0799 0.3578 0.126 Uiso calc R 1 . .
F F1 0.5540(9) 0.0216(7) 0.7374(2) 0.139(2) Uani d . 1 . .
F F2 0.7402(6) -0.0271(7) 0.6453(4) 0.159(3) Uani d . 1 . .
F F3 0.4744(7) -0.1451(5) 0.6637(3) 0.1188(17) Uani d . 1 . .
O O2 0.5367(5) 0.1809(4) 0.5773(2) 0.0642(10) Uani d . 1 . .
O O3 0.2549(5) 0.1057(5) 0.6350(2) 0.0685(11) Uani d . 1 . .
C C6 0.5543(12) -0.0119(9) 0.6655(4) 0.088 Uani d . 1 . .
C C7 0.4376(8) 0.1040(6) 0.6208(3) 0.0526(12) Uani d . 1 . .

loop_
_atom_site_aniso_label
_atom_site_aniso_U_11
_atom_site_aniso_U_22
_atom_site_aniso_U_33
_atom_site_aniso_U_12
_atom_site_aniso_U_13
_atom_site_aniso_U_23
N 0.0321(18) 0.067(2) 0.053(2) -0.004(2) -0.0039(18) 0.008(2)
O1 0.058(2) 0.095(3) 0.084(3) -0.028(2) -0.0068(19) 0.018(2)
C1 0.068(4) 0.104(5) 0.106(4) -0.029(4) 0.003(4) 0.024(5)
C2 0.053(3) 0.069(4) 0.080(4) -0.011(3) -0.006(3) -0.009(3)
C3 0.039(2) 0.067(3) 0.062(3) 0.001(3) 0.004(2) -0.004(3)
C4 0.069(4) 0.105(4) 0.053(3) 0.001(4) 0.008(3) -0.011(3)
C5 0.052(3) 0.086(5) 0.114(5) 0.018(4) 0.017(3) 0.004(4)
F1 0.149(4) 0.191(5) 0.078(3) 0.032(5) -0.040(3) 0.025(3)
F2 0.048(2) 0.199(6) 0.230(6) 0.051(3) 0.044(3) 0.126(5)
F3 0.112(4) 0.077(2) 0.167(4) 0.017(3) 0.007(3) 0.035(3)
O2 0.0486(19) 0.088(3) 0.056(2) -0.018(2) -0.0095(17) 0.021(2)
O3 0.0305(18) 0.090(3) 0.085(3) 0.0088(19) 0.0031(16) 0.021(2)
C6 0.088 0.088 0.088 0.000 0.000 0.000
C7 0.049(3) 0.060(3) 0.049(3) 0.002(3) -0.003(2) 0.010(3)

loop_
_atom_type_symbol
_atom_type_description
_atom_type_scat_dispersion_real
_atom_type_scat_dispersion_imag
_atom_type_scat_source
C C 0.0033 0.0016 'International Tables Vol C Tables 4.2.6.8 and 6.1.1.4'
H H 0.0000 0.0000 'International Tables Vol C Tables 4.2.6.8 and 6.1.1.4'
N N 0.0061 0.0033 'International Tables Vol C Tables 4.2.6.8 and 6.1.1.4'
O O 0.0106 0.0060 'International Tables Vol C Tables 4.2.6.8 and 6.1.1.4'
F F 0.0171 0.0103 'International Tables Vol C Tables 4.2.6.8 and 6.1.1.4'

loop_
_geom_angle_atom_site_label_1
_geom_angle_atom_site_label_2
_geom_angle_atom_site_label_3
_geom_angle_site_symmetry_1
_geom_angle_site_symmetry_3
_geom_angle
_geom_angle_publ_flag
C3 N H0A . . 109.5 ?
C3 N H0B . . 109.5 ?
H0A N H0B . . 109.5 ?
C3 N H0C . . 109.5 ?
H0A N H0C . . 109.5 ?
H0B N H0C . . 109.5 ?
C1 O1 C2 . . 114.4(5) ?
O1 C1 H1A . . 109.5 ?
O1 C1 H1B . . 109.5 ?
H1A C1 H1B . . 109.5 ?
O1 C1 H1C . . 109.5 ?
H1A C1 H1C . . 109.5 ?
H1B C1 H1C . . 109.5 ?
O1 C2 C3 . . 109.3(4) ?
O1 C2 H2A . . 109.8 ?
C3 C2 H2A . . 109.8 ?
O1 C2 H2B . . 109.8 ?
C3 C2 H2B . . 109.8 ?
H2A C2 H2B . . 108.3 ?
N C3 C2 . . 107.6(4) ?
N C3 C4 . . 108.2(5) ?
C2 C3 C4 . . 110.2(5) ?
N C3 C5 . . 106.4(5) ?
C2 C3 C5 . . 111.8(4) ?
C4 C3 C5 . . 112.4(5) ?
C3 C4 H4A . . 109.5 ?
C3 C4 H4B . . 109.5 ?
H4A C4 H4B . . 109.5 ?
C3 C4 H4C . . 109.5 ?
H4A C4 H4C . . 109.5 ?
H4B C4 H4C . . 109.5 ?
C3 C5 H5A . . 109.5 ?
C3 C5 H5B . . 109.5 ?
H5A C5 H5B . . 109.5 ?
C3 C5 H5C . . 109.5 ?
H5A C5 H5C . . 109.5 ?
H5B C5 H5C . . 109.5 ?
F2 C6 F3 . . 106.6(7) ?
F2 C6 F1 . . 107.2(7) ?
F3 C6 F1 . . 103.4(7) ?
F2 C6 C7 . . 114.4(6) ?
F3 C6 C7 . . 113.8(6) ?
F1 C6 C7 . . 110.6(6) ?
O2 C7 O3 . . 130.3(5) ?
O2 C7 C6 . . 116.1(5) ?
O3 C7 C6 . . 113.6(5) ?

loop_
_geom_bond_atom_site_label_1
_geom_bond_atom_site_label_2
_geom_bond_site_symmetry_2
_geom_bond_distance
_geom_bond_publ_flag
N C3 . 1.493(7) ?
N H0A . 0.8900 ?
N H0B . 0.8900 ?
N H0C . 0.8900 ?
O1 C1 . 1.394(7) ?
O1 C2 . 1.402(7) ?
C1 H1A . 0.9600 ?
C1 H1B . 0.9600 ?
C1 H1C . 0.9600 ?
C2 C3 . 1.517(8) ?
C2 H2A . 0.9700 ?
C2 H2B . 0.9700 ?
C3 C4 . 1.518(8) ?
C3 C5 . 1.525(8) ?
C4 H4A . 0.9600 ?
C4 H4B . 0.9600 ?
C4 H4C . 0.9600 ?
C5 H5A . 0.9600 ?
C5 H5B . 0.9600 ?
C5 H5C . 0.9600 ?
F1 C6 . 1.319(8) ?
F2 C6 . 1.298(9) ?
F3 C6 . 1.311(9) ?
O2 C7 . 1.232(6) ?
O3 C7 . 1.244(6) ?
C6 C7 . 1.526(9) ?

loop_
_geom_hbond_atom_site_label_D
_geom_hbond_atom_site_label_H
_geom_hbond_atom_site_label_A
_geom_hbond_site_symmetry_A
_geom_hbond_distance_DH
_geom_hbond_distance_HA
_geom_hbond_distance_DA
_geom_hbond_angle_DHA
_geom_hbond_publ_flag
N H0A O1 . 0.8900 2.4400 2.766(6) 102.00 yes
N H0A O2 . 0.8900 1.9900 2.854(5) 163.00 yes
N H0B O2 3_456 0.8900 2.0000 2.859(5) 161.00 yes
N H0C O3 3_556 0.8900 1.9200 2.802(6) 169.00 yes
C5 H5A O1 . 0.9600 2.5400 2.886(8) 101.00 yes

loop_
_geom_torsion_atom_site_label_1
_geom_torsion_atom_site_label_2
_geom_torsion_atom_site_label_3
_geom_torsion_atom_site_label_4
_geom_torsion_site_symmetry_1
_geom_torsion_site_symmetry_2
_geom_torsion_site_symmetry_3
_geom_torsion_site_symmetry_4
_geom_torsion
_geom_torsion_publ_flag
C1 O1 C2 C3 . . . . 176.4(5) ?
O1 C2 C3 N . . . . -57.2(6) ?
O1 C2 C3 C4 . . . . -175.0(5) ?
O1 C2 C3 C5 . . . . 59.3(6) ?
F2 C6 C7 O2 . . . . -8.0(9) ?
F3 C6 C7 O2 . . . . -130.9(6) ?
F1 C6 C7 O2 . . . . 113.3(7) ?
F2 C6 C7 O3 . . . . 172.5(7) ?
F3 C6 C7 O3 . . . . 49.6(8) ?
F1 C6 C7 O3 . . . . -66.3(8) ?

loop_
_cod_related_entry_id
_cod_related_entry_database
_cod_related_entry_code
1 ChemSpider 30656089
